data_7225257
loop_
_publ_author_name
'Du, Pei-Yao'
'Gu, Wen'
'Liu, Xin'

_publ_section_title
;
 Three types of lanthanide coordination polymers from 1D to 3D based on a
 tetracarboxylate ligand: synthesis, structural diversities and properties
;
_journal_issue 27
_journal_name_full CrystEngComm
_journal_page_first 5140
_journal_paper_doi 10.1039/C6CE00600K
_journal_volume 18
_journal_year 2016
_chemical_formula_sum 'C20 H18 N3 O10 Tm'
_chemical_formula_weight 629.30
_chemical_name_systematic
; 
 ? 
;
_space_group_IT_number 14
_symmetry_cell_setting monoclinic
_symmetry_space_group_name_Hall '-P 2yn'
_symmetry_space_group_name_H-M 'P 1 21/n 1'
_atom_sites_solution_hydrogens geom
_atom_sites_solution_primary direct
_atom_sites_solution_secondary difmap
_audit_creation_method SHELXL-97
_audit_update_record
;
2016-05-09 deposited with the CCDC.
2016-05-17 downloaded from the CCDC.
;
_cell_angle_alpha 90.00
_cell_angle_beta 95.41(3)
_cell_angle_gamma 90.00
_cell_formula_units_Z 4
_cell_length_a 5.0156(10)
_cell_length_b 18.675(4)
_cell_length_c 22.796(5)
_cell_measurement_reflns_used 4866
_cell_measurement_temperature 293(2)
_cell_measurement_theta_max 27.8704
_cell_measurement_theta_min 1.4121
_cell_volume 2125.7(8)
_computing_cell_refinement SMART
_computing_data_collection 'SMART (Bruker, 2000)'
_computing_data_reduction 'SAINT (Bruker, 2000)'
_computing_molecular_graphics SHELXTL
_computing_publication_material SHELXTL
_computing_structure_refinement 'SHELXL-97 (Sheldrick, 1997)'
_computing_structure_solution 'SHELXS-97 (Sheldrick, 1990)'
_diffrn_ambient_temperature 293(2)
_diffrn_measured_fraction_theta_full 1.000
_diffrn_measured_fraction_theta_max 1.000
_diffrn_measurement_device_type 'Bruker Smart Apex CCD area detector'
_diffrn_radiation_monochromator graphite
_diffrn_radiation_source 'fine-focus sealed tube'
_diffrn_radiation_type MoK\a
_diffrn_radiation_wavelength 0.71073
_diffrn_reflns_av_R_equivalents 0.0532
_diffrn_reflns_av_sigmaI/netI 0.0476
_diffrn_reflns_limit_h_max 5
_diffrn_reflns_limit_h_min -5
_diffrn_reflns_limit_k_max 22
_diffrn_reflns_limit_k_min -20
_diffrn_reflns_limit_l_max 27
_diffrn_reflns_limit_l_min -27
_diffrn_reflns_number 14616
_diffrn_reflns_theta_full 25.00
_diffrn_reflns_theta_max 25.00
_diffrn_reflns_theta_min 1.41
_exptl_absorpt_coefficient_mu 4.239
_exptl_absorpt_correction_T_max 0.627
_exptl_absorpt_correction_T_min 0.471
_exptl_absorpt_correction_type multi-scan
_exptl_absorpt_process_details SADABS
_exptl_crystal_colour orange
_exptl_crystal_density_diffrn 1.966
_exptl_crystal_density_meas ?
_exptl_crystal_density_method 'not measured'
_exptl_crystal_description block
_exptl_crystal_F_000 1232
_exptl_crystal_size_max 0.19
_exptl_crystal_size_mid 0.15
_exptl_crystal_size_min 0.11
_refine_diff_density_max 1.441
_refine_diff_density_min -1.073
_refine_diff_density_rms 0.159
_refine_ls_extinction_method none
_refine_ls_goodness_of_fit_ref 1.154
_refine_ls_hydrogen_treatment mixed
_refine_ls_matrix_type full
_refine_ls_number_parameters 315
_refine_ls_number_reflns 3718
_refine_ls_number_restraints 0
_refine_ls_restrained_S_all 1.154
_refine_ls_R_factor_all 0.0453
_refine_ls_R_factor_gt 0.0374
_refine_ls_shift/su_max 0.000
_refine_ls_shift/su_mean 0.000
_refine_ls_structure_factor_coef Fsqd
_refine_ls_weighting_details 'calc w=1/[\s^2^(Fo^2^)+(0.0238P)^2^+5.7395P] where P=(Fo^2^+2Fc^2^)/3'
_refine_ls_weighting_scheme calc
_refine_ls_wR_factor_gt 0.0740
_refine_ls_wR_factor_ref 0.0774
_reflns_number_gt 3267
_reflns_number_total 3718
_reflns_threshold_expression >2sigma(I)
_cod_data_source_file c6ce00600k2.cif
_cod_data_source_block 1
_cod_depositor_comments
;
The following automatic conversions were performed:

'_exptl_crystal_density_meas' value 'none' was changed to '?' - the
value is perceived as not measured.

Automatic conversion script
Id: cif_fix_values 4268 2015-11-12 08:31:59Z antanas 

 Adding full bibliography for 7225253--7225260.cif.
;
_cod_original_cell_volume 2125.7(7)
_cod_original_sg_symbol_H-M P21/n
_cod_database_code 7225257

loop_
_symmetry_equiv_pos_as_xyz
'x, y, z'
'-x+1/2, y+1/2, -z+1/2'
'-x, -y, -z'
'x-1/2, -y-1/2, z-1/2'

loop_
_atom_site_label
_atom_site_type_symbol
_atom_site_fract_x
_atom_site_fract_y
_atom_site_fract_z
_atom_site_U_iso_or_equiv
_atom_site_adp_type
_atom_site_occupancy
_atom_site_symmetry_multiplicity
_atom_site_calc_flag
_atom_site_refinement_flags
Tm1 Tm 0.77715(5) 0.431470(13) 0.345981(10) 0.01091(10) Uani 1 1 d .
O1 O 0.0884(8) 0.3901(2) 0.41654(17) 0.0158(9) Uani 1 1 d .
O2 O 0.4896(8) 0.4385(2) 0.41175(16) 0.0137(9) Uani 1 1 d .
C1 C 0.3212(11) 0.4044(3) 0.4383(2) 0.0107(12) Uani 1 1 d .
C2 C 0.4033(11) 0.3776(3) 0.4991(2) 0.0109(12) Uani 1 1 d .
C3 C 0.6248(11) 0.4064(3) 0.5324(2) 0.0115(12) Uani 1 1 d .
H3 H 0.7292 0.4410 0.5162 0.014 Uiso 1 1 calc R
C4 C 0.6900(12) 0.3832(3) 0.5903(2) 0.0134(12) Uani 1 1 d .
C5 C 0.5406(12) 0.3287(3) 0.6127(2) 0.0132(12) Uani 1 1 d .
H5 H 0.5847 0.3126 0.6510 0.016 Uiso 1 1 calc R
C6 C 0.3263(11) 0.2980(3) 0.5787(2) 0.0129(12) Uani 1 1 d .
C7 C 0.2533(12) 0.3241(3) 0.5219(2) 0.0123(12) Uani 1 1 d .
H7A H 0.1044 0.3055 0.4996 0.015 Uiso 1 1 calc R
C8 C 0.9067(12) 0.4191(3) 0.6298(3) 0.0152(13) Uani 1 1 d .
O3 O 1.0330(8) 0.4695(2) 0.60875(17) 0.0146(9) Uani 1 1 d .
O4 O 0.9447(9) 0.3973(2) 0.68237(18) 0.0255(11) Uani 1 1 d .
N1 N 0.1825(10) 0.2441(3) 0.6063(2) 0.0154(11) Uani 1 1 d .
N2 N 0.0102(10) 0.2132(3) 0.5720(2) 0.0160(11) Uani 1 1 d .
C9 C -0.2636(12) 0.0912(3) 0.7516(3) 0.0126(12) Uani 1 1 d .
O5 O -0.0512(8) 0.1117(2) 0.77960(17) 0.0148(9) Uani 1 1 d .
O6 O -0.4558(8) 0.0617(2) 0.77349(17) 0.0192(10) Uani 1 1 d .
C10 C -0.2922(12) 0.1026(3) 0.6861(2) 0.0120(12) Uani 1 1 d .
C11 C -0.4895(11) 0.0677(3) 0.6498(2) 0.0117(12) Uani 1 1 d .
H11 H -0.6078 0.0369 0.6662 0.014 Uiso 1 1 calc R
C12 C -0.5113(11) 0.0784(3) 0.5894(3) 0.0150(13) Uani 1 1 d .
C13 C -0.3417(11) 0.1266(3) 0.5651(2) 0.0132(13) Uani 1 1 d .
H13 H -0.3597 0.1350 0.5247 0.016 Uiso 1 1 calc R
C14 C -0.1450(11) 0.1624(3) 0.6009(3) 0.0139(13) Uani 1 1 d .
C15 C -0.1183(12) 0.1494(3) 0.6614(3) 0.0161(13) Uani 1 1 d .
H15 H 0.0164 0.1721 0.6854 0.019 Uiso 1 1 calc R
C16 C -0.7202(12) 0.0424(3) 0.5496(3) 0.0154(13) Uani 1 1 d .
O7 O -0.8629(11) -0.0048(3) 0.5736(2) 0.0233(12) Uani 1 1 d .
H7 H -0.941(18) -0.017(5) 0.557(4) 0.05(4) Uiso 1 1 d .
O8 O -0.7522(9) 0.0588(2) 0.49645(17) 0.0226(10) Uani 1 1 d .
O9 O 0.7888(11) 0.3090(2) 0.3452(2) 0.0466(16) Uani 1 1 d .
C17 C 0.8558(18) 0.2260(4) 0.2687(4) 0.047(2) Uani 1 1 d .
H17A H 0.9559 0.2650 0.2542 0.071 Uiso 1 1 calc R
H17B H 0.7135 0.2129 0.2395 0.071 Uiso 1 1 calc R
H17C H 0.9721 0.1857 0.2769 0.071 Uiso 1 1 calc R
C18 C 0.7404(16) 0.2485(4) 0.3240(3) 0.037(2) Uani 1 1 d .
N3 N 0.5850(15) 0.2029(3) 0.3501(3) 0.0429(18) Uani 1 1 d .
C19 C 0.475(2) 0.2244(5) 0.4053(4) 0.057(3) Uani 1 1 d .
H19A H 0.6092 0.2495 0.4301 0.086 Uiso 1 1 calc R
H19B H 0.4197 0.1825 0.4255 0.086 Uiso 1 1 calc R
H19C H 0.3229 0.2552 0.3963 0.086 Uiso 1 1 calc R
C20 C 0.5292(19) 0.1293(4) 0.3292(4) 0.048(2) Uani 1 1 d .
H20A H 0.5118 0.1287 0.2869 0.072 Uiso 1 1 calc R
H20B H 0.3657 0.1128 0.3433 0.072 Uiso 1 1 calc R
H20C H 0.6739 0.0985 0.3437 0.072 Uiso 1 1 calc R
O10 O 0.5924(8) 0.5325(2) 0.28985(17) 0.0177(9) Uani 1 1 d .
H10A H 0.5582 0.5202 0.2539 0.027 Uiso 1 1 d R
H10B H 0.4481 0.5459 0.3036 0.027 Uiso 1 1 d R

loop_
_atom_site_aniso_label
_atom_site_aniso_U_11
_atom_site_aniso_U_22
_atom_site_aniso_U_33
_atom_site_aniso_U_23
_atom_site_aniso_U_13
_atom_site_aniso_U_12
Tm1 0.00991(15) 0.01337(15) 0.00912(14) -0.00074(10) -0.00079(10) -0.00022(11)
O1 0.015(2) 0.014(2) 0.017(2) 0.0079(17) -0.0076(18) -0.0043(18)
O2 0.013(2) 0.017(2) 0.0113(19) 0.0010(17) 0.0039(17) -0.0015(18)
C1 0.010(3) 0.012(3) 0.011(3) -0.002(2) 0.002(2) 0.001(2)
C2 0.010(3) 0.010(3) 0.013(3) -0.003(2) 0.003(2) 0.000(2)
C3 0.011(3) 0.010(3) 0.014(3) -0.004(2) 0.001(2) 0.000(2)
C4 0.016(3) 0.011(3) 0.013(3) -0.004(2) 0.000(2) 0.001(2)
C5 0.018(3) 0.011(3) 0.011(3) -0.001(2) 0.003(2) 0.002(2)
C6 0.011(3) 0.015(3) 0.014(3) 0.001(2) 0.006(2) -0.002(3)
C7 0.010(3) 0.013(3) 0.013(3) 0.000(2) 0.001(2) 0.001(2)
C8 0.015(3) 0.013(3) 0.017(3) 0.001(2) 0.000(3) -0.001(3)
O3 0.014(2) 0.013(2) 0.016(2) -0.0018(17) -0.0008(17) -0.0060(18)
O4 0.034(3) 0.029(3) 0.012(2) 0.0048(19) -0.007(2) -0.015(2)
N1 0.014(3) 0.014(3) 0.018(3) 0.005(2) 0.004(2) -0.001(2)
N2 0.017(3) 0.014(3) 0.017(3) -0.001(2) 0.000(2) -0.003(2)
C9 0.015(3) 0.009(3) 0.016(3) 0.003(2) 0.010(3) 0.002(2)
O5 0.009(2) 0.021(2) 0.014(2) 0.0048(17) -0.0058(17) -0.0010(18)
O6 0.017(2) 0.027(2) 0.014(2) 0.0009(18) 0.0022(18) -0.0087(19)
C10 0.014(3) 0.011(3) 0.010(3) 0.003(2) -0.001(2) 0.000(2)
C11 0.007(3) 0.012(3) 0.016(3) 0.006(2) 0.003(2) 0.000(2)
C12 0.011(3) 0.018(3) 0.015(3) -0.002(2) 0.000(2) -0.003(3)
C13 0.015(3) 0.013(3) 0.012(3) 0.002(2) 0.000(2) 0.000(3)
C14 0.010(3) 0.014(3) 0.018(3) 0.006(2) 0.002(2) -0.001(2)
C15 0.017(3) 0.015(3) 0.016(3) 0.001(2) -0.002(3) -0.001(3)
C16 0.010(3) 0.014(3) 0.023(3) -0.001(2) 0.000(3) -0.002(2)
O7 0.023(3) 0.026(3) 0.019(3) 0.001(2) -0.007(2) -0.012(2)
O8 0.029(3) 0.026(2) 0.012(2) 0.0025(18) -0.0058(19) -0.007(2)
O9 0.064(4) 0.014(3) 0.053(3) -0.009(2) -0.041(3) 0.005(3)
C17 0.062(6) 0.037(5) 0.042(5) -0.003(4) -0.003(4) -0.012(4)
C18 0.052(5) 0.019(4) 0.034(4) 0.002(3) -0.021(4) 0.008(4)
N3 0.076(5) 0.026(3) 0.024(3) -0.005(3) -0.012(3) 0.004(4)
C19 0.097(8) 0.035(5) 0.040(5) -0.006(4) 0.001(5) 0.010(5)
C20 0.075(7) 0.026(4) 0.041(5) -0.002(4) -0.008(5) -0.006(4)
O10 0.017(2) 0.021(2) 0.014(2) -0.0002(18) -0.0031(18) 0.0024(19)

loop_
_atom_type_symbol
_atom_type_description
_atom_type_scat_dispersion_real
_atom_type_scat_dispersion_imag
_atom_type_scat_source
C C 0.0033 0.0016 'International Tables Vol C Tables 4.2.6.8 and 6.1.1.4'
H H 0.0000 0.0000 'International Tables Vol C Tables 4.2.6.8 and 6.1.1.4'
N N 0.0061 0.0033 'International Tables Vol C Tables 4.2.6.8 and 6.1.1.4'
O O 0.0106 0.0060 'International Tables Vol C Tables 4.2.6.8 and 6.1.1.4'
Tm Tm -0.3139 5.2483 'International Tables Vol C Tables 4.2.6.8 and 6.1.1.4'

loop_
_geom_angle_atom_site_label_1
_geom_angle_atom_site_label_2
_geom_angle_atom_site_label_3
_geom_angle
_geom_angle_site_symmetry_1
_geom_angle_site_symmetry_3
O2 Tm1 O6 171.94(14) . 4_765
O2 Tm1 O1 89.35(15) . 1_655
O6 Tm1 O1 97.10(15) 4_765 1_655
O2 Tm1 O5 89.68(14) . 4_665
O6 Tm1 O5 88.57(15) 4_765 4_665
O1 Tm1 O5 139.22(14) 1_655 4_665
O2 Tm1 O3 85.12(15) . 3_766
O6 Tm1 O3 91.99(15) 4_765 3_766
O1 Tm1 O3 74.05(14) 1_655 3_766
O5 Tm1 O3 146.35(14) 4_665 3_766
O2 Tm1 O9 94.9(2) . .
O6 Tm1 O9 91.9(2) 4_765 .
O1 Tm1 O9 69.46(15) 1_655 .
O5 Tm1 O9 70.01(15) 4_665 .
O3 Tm1 O9 143.51(15) 3_766 .
O2 Tm1 O10 94.10(14) . .
O6 Tm1 O10 77.87(15) 4_765 .
O1 Tm1 O10 147.73(14) 1_655 .
O5 Tm1 O10 72.96(14) 4_665 .
O3 Tm1 O10 74.29(14) 3_766 .
O9 Tm1 O10 141.77(15) . .
C1 O1 Tm1 139.6(4) . 1_455
C1 O2 Tm1 144.9(4) . .
O1 C1 O2 124.1(5) . .
O1 C1 C2 117.4(5) . .
O2 C1 C2 118.5(5) . .
C7 C2 C3 120.5(5) . .
C7 C2 C1 118.6(5) . .
C3 C2 C1 120.9(5) . .
C2 C3 C4 119.9(5) . .
C5 C4 C3 119.2(5) . .
C5 C4 C8 119.4(5) . .
C3 C4 C8 121.3(5) . .
C6 C5 C4 120.9(5) . .
C5 C6 C7 119.6(5) . .
C5 C6 N1 116.4(5) . .
C7 C6 N1 123.9(5) . .
C2 C7 C6 119.7(5) . .
O3 C8 O4 124.5(5) . .
O3 C8 C4 118.0(5) . .
O4 C8 C4 117.5(5) . .
C8 O3 Tm1 129.8(4) . 3_766
N2 N1 C6 113.6(5) . .
N1 N2 C14 113.1(5) . .
O5 C9 O6 125.5(5) . .
O5 C9 C10 117.5(5) . .
O6 C9 C10 116.9(5) . .
C9 O5 Tm1 139.5(4) . 4_566
C9 O6 Tm1 144.0(4) . 4_466
C15 C10 C11 119.4(5) . .
C15 C10 C9 119.1(5) . .
C11 C10 C9 121.5(5) . .
C12 C11 C10 120.6(5) . .
C11 C12 C13 119.8(5) . .
C11 C12 C16 121.9(5) . .
C13 C12 C16 118.3(5) . .
C12 C13 C14 120.3(5) . .
C13 C14 C15 119.6(5) . .
C13 C14 N2 115.8(5) . .
C15 C14 N2 124.5(5) . .
C10 C15 C14 120.3(5) . .
O8 C16 O7 123.8(5) . .
O8 C16 C12 120.2(5) . .
O7 C16 C12 116.0(5) . .
C18 O9 Tm1 155.1(4) . .
O9 C18 N3 120.6(8) . .
O9 C18 C17 120.4(8) . .
N3 C18 C17 119.1(7) . .
C18 N3 C20 123.6(7) . .
C18 N3 C19 119.3(7) . .
C20 N3 C19 117.0(7) . .

loop_
_geom_bond_atom_site_label_1
_geom_bond_atom_site_label_2
_geom_bond_distance
_geom_bond_site_symmetry_2
Tm1 O2 2.180(4) .
Tm1 O6 2.227(4) 4_765
Tm1 O1 2.268(4) 1_655
Tm1 O5 2.276(4) 4_665
Tm1 O3 2.282(4) 3_766
Tm1 O9 2.287(5) .
Tm1 O10 2.415(4) .
O1 C1 1.253(7) .
O1 Tm1 2.268(4) 1_455
O2 C1 1.258(7) .
C1 C2 1.495(7) .
C2 C7 1.381(8) .
C2 C3 1.393(8) .
C3 C4 1.397(8) .
C4 C5 1.389(8) .
C4 C8 1.502(8) .
C5 C6 1.389(8) .
C6 C7 1.400(8) .
C6 N1 1.419(7) .
C8 O3 1.255(7) .
C8 O4 1.263(7) .
O3 Tm1 2.282(4) 3_766
N1 N2 1.250(7) .
N2 C14 1.427(7) .
C9 O5 1.249(7) .
C9 O6 1.254(7) .
C9 C10 1.500(8) .
O5 Tm1 2.276(4) 4_566
O6 Tm1 2.227(4) 4_466
C10 C15 1.391(8) .
C10 C11 1.391(8) .
C11 C12 1.385(8) .
C12 C13 1.389(8) .
C12 C16 1.482(8) .
C13 C14 1.392(8) .
C14 C15 1.394(8) .
C16 O8 1.245(7) .
C16 O7 1.289(8) .
O9 C18 1.244(8) .
C17 C18 1.496(11) .
C18 N3 1.333(10) .
N3 C20 1.473(9) .
N3 C19 1.477(11) .
